data_4072848
loop_
_publ_author_name
'Gott, Andrew L.'
'Clarke, Adam J.'
'Clarkson, Guy J.'
'Scott, Peter'

_publ_section_title
;
 Structure&#x2212;Activity Relationships for Group 4 Biaryl Amidate
 Complexes in Catalytic Hydroamination/Cyclization of Aminoalkenes
;
_journal_issue 7
_journal_name_full Organometallics
_journal_page_first 1729
_journal_paper_doi 10.1021/om061087l
_journal_volume 26
_journal_year 2007
_chemical_formula_sum 'C68 H72 N4 O4 Zr2'
_chemical_formula_weight 1191.74
_chemical_name_common in_paper_6
_chemical_name_systematic
; 
 ? 
;
_space_group_IT_number 14
_symmetry_cell_setting monoclinic
_symmetry_space_group_name_Hall '-P 2ybc'
_symmetry_space_group_name_H-M 'P 1 21/c 1'
_atom_sites_solution_hydrogens geom
_atom_sites_solution_primary direct
_atom_sites_solution_secondary difmap
_audit_creation_method SHELXL-97
_cell_angle_alpha 90.00
_cell_angle_beta 100.580(5)
_cell_angle_gamma 90.00
_cell_formula_units_Z 4
_cell_length_a 15.5157(12)
_cell_length_b 21.5593(16)
_cell_length_c 18.1187(14)
_cell_measurement_reflns_used 8192
_cell_measurement_temperature 180(2)
_cell_measurement_theta_max 68.0
_cell_measurement_theta_min 2.89
_cell_volume 5957.8(8)
_computing_cell_refinement 'SAINT (Siemens, 1995)'
_computing_data_collection 'SMART (Siemens, 1994)'
_computing_data_reduction 'SAINT (Siemens, 1995)'
_computing_molecular_graphics 'SHELXTL (Sheldrick, 1997)'
_computing_publication_material 'SHELXTL (Sheldrick, 1997)'
_computing_structure_refinement 'SHELXL-97 (Sheldrick, 1997)'
_computing_structure_solution 'SHELXS-97 (Sheldrick, 1990)'
_diffrn_ambient_temperature 180(2)
_diffrn_detector_area_resol_mean 8.192
_diffrn_measured_fraction_theta_full 0.952
_diffrn_measured_fraction_theta_max 0.952
_diffrn_measurement_device_type 'Siemens SMART diffractometer'
_diffrn_measurement_method '\w scans'
_diffrn_radiation_monochromator graphite
_diffrn_radiation_source 'fine-focus sealed tube'
_diffrn_radiation_type CuK\a
_diffrn_radiation_wavelength 1.54178
_diffrn_reflns_av_R_equivalents 0.0491
_diffrn_reflns_av_sigmaI/netI 0.0445
_diffrn_reflns_limit_h_max 17
_diffrn_reflns_limit_h_min -17
_diffrn_reflns_limit_k_max 23
_diffrn_reflns_limit_k_min -25
_diffrn_reflns_limit_l_max 21
_diffrn_reflns_limit_l_min -19
_diffrn_reflns_number 38664
_diffrn_reflns_theta_full 65.83
_diffrn_reflns_theta_max 65.83
_diffrn_reflns_theta_min 2.90
_diffrn_standards_decay_% nil
_exptl_absorpt_coefficient_mu 3.268
_exptl_absorpt_correction_T_max 0.3548
_exptl_absorpt_correction_T_min 0.2814
_exptl_absorpt_correction_type multi-scan
_exptl_absorpt_process_details 'SADABS (Sheldrick, 1996)'
_exptl_crystal_colour orange
_exptl_crystal_density_diffrn 1.329
_exptl_crystal_density_method 'not measured'
_exptl_crystal_description block
_exptl_crystal_F_000 2480
_exptl_crystal_size_max 0.50
_exptl_crystal_size_mid 0.50
_exptl_crystal_size_min 0.40
_refine_diff_density_max 0.605
_refine_diff_density_min -0.409
_refine_diff_density_rms 0.065
_refine_ls_extinction_method none
_refine_ls_goodness_of_fit_ref 1.020
_refine_ls_hydrogen_treatment constr
_refine_ls_matrix_type full
_refine_ls_number_parameters 730
_refine_ls_number_reflns 9860
_refine_ls_number_restraints 31
_refine_ls_restrained_S_all 1.042
_refine_ls_R_factor_all 0.0463
_refine_ls_R_factor_gt 0.0352
_refine_ls_shift/su_max 0.001
_refine_ls_shift/su_mean 0.000
_refine_ls_structure_factor_coef Fsqd
_refine_ls_weighting_details 'calc w=1/[\s^2^(Fo^2^)+(0.0451P)^2^+2.9245P] where P=(Fo^2^+2Fc^2^)/3'
_refine_ls_weighting_scheme calc
_refine_ls_wR_factor_gt 0.0845
_refine_ls_wR_factor_ref 0.0904
_reflns_number_gt 8186
_reflns_number_total 9860
_reflns_threshold_expression >2sigma(I)
_cod_data_source_file om061087lsi20070128_032918.cif
_cod_data_source_block ag5
_cod_original_sg_symbol_H-M P2(1)/c
_cod_database_code 4072848

loop_
_symmetry_equiv_pos_as_xyz
'x, y, z'
'-x, y+1/2, -z+1/2'
'-x, -y, -z'
'x, -y-1/2, z-1/2'

loop_
_atom_site_label
_atom_site_type_symbol
_atom_site_fract_x
_atom_site_fract_y
_atom_site_fract_z
_atom_site_U_iso_or_equiv
_atom_site_adp_type
_atom_site_occupancy
_atom_site_symmetry_multiplicity
_atom_site_calc_flag
_atom_site_refinement_flags
_atom_site_disorder_assembly
_atom_site_disorder_group
Zr1 Zr 0.259775(16) 0.482181(11) 0.444209(13) 0.02350(8) Uani 1 1 d . A .
Zr2 Zr 0.281666(17) 0.495340(11) 0.206926(13) 0.02468(8) Uani 1 1 d . A .
C101 C 0.0438(3) 0.3662(2) 0.1973(2) 0.0689(13) Uani 1 1 d . . .
H10A H 0.0118 0.3308 0.1715 0.103 Uiso 1 1 calc R . .
H10B H 0.0670 0.3918 0.1607 0.103 Uiso 1 1 calc R . .
H10C H 0.0040 0.3911 0.2214 0.103 Uiso 1 1 calc R . .
C102 C 0.1184(2) 0.34297(14) 0.25586(17) 0.0375(8) Uani 1 1 d . . .
H10D H 0.1570 0.3162 0.2317 0.045 Uiso 1 1 calc R . .
H10E H 0.0948 0.3175 0.2930 0.045 Uiso 1 1 calc R . .
O103 O 0.21156(14) 0.42946(9) 0.25409(11) 0.0318(5) Uani 1 1 d . . .
C103 C 0.17158(19) 0.39594(13) 0.29577(16) 0.0279(7) Uani 1 1 d . . .
N104 N 0.17815(15) 0.40803(10) 0.36712(13) 0.0243(5) Uani 1 1 d . . .
C105 C 0.13325(19) 0.36873(13) 0.41220(15) 0.0252(6) Uani 1 1 d . . .
C106 C 0.0507(2) 0.38652(14) 0.42420(17) 0.0314(7) Uani 1 1 d . . .
H10F H 0.0223 0.4217 0.3992 0.038 Uiso 1 1 calc R . .
C107 C 0.0107(2) 0.35253(15) 0.47282(18) 0.0367(8) Uani 1 1 d . . .
H10G H -0.0464 0.3636 0.4803 0.044 Uiso 1 1 calc R . .
C108 C 0.0531(2) 0.30267(15) 0.51059(18) 0.0368(8) Uani 1 1 d . . .
H10H H 0.0259 0.2810 0.5458 0.044 Uiso 1 1 calc R . .
C109 C 0.1347(2) 0.28327(14) 0.49855(17) 0.0326(7) Uani 1 1 d . . .
C110 C 0.17473(19) 0.31544(13) 0.44657(16) 0.0282(7) Uani 1 1 d . . .
C111 C 0.2598(2) 0.29390(13) 0.42848(17) 0.0298(7) Uani 1 1 d . . .
C112 C 0.2670(2) 0.23645(14) 0.39325(19) 0.0392(8) Uani 1 1 d . . .
C113 C 0.3488(2) 0.21778(16) 0.3813(2) 0.0496(9) Uani 1 1 d . . .
H11A H 0.3543 0.1792 0.3572 0.060 Uiso 1 1 calc R . .
C114 C 0.4219(2) 0.25384(15) 0.4034(2) 0.0517(10) Uani 1 1 d . . .
H11B H 0.4775 0.2393 0.3959 0.062 Uiso 1 1 calc R . .
C115 C 0.4156(2) 0.31104(14) 0.43632(19) 0.0401(8) Uani 1 1 d . . .
H11C H 0.4661 0.3363 0.4504 0.048 Uiso 1 1 calc R . .
C116 C 0.3346(2) 0.33102(13) 0.44857(17) 0.0298(7) Uani 1 1 d . . .
N117 N 0.32433(16) 0.39140(10) 0.47684(13) 0.0280(6) Uani 1 1 d . . .
O118 O 0.33085(13) 0.46422(9) 0.56113(11) 0.0329(5) Uani 1 1 d . . .
C118 C 0.34945(19) 0.40824(13) 0.54701(17) 0.0306(7) Uani 1 1 d . . .
C119 C 0.3947(3) 0.36698(17) 0.6082(2) 0.0572(11) Uani 1 1 d . . .
H11D H 0.4552 0.3593 0.6000 0.069 Uiso 1 1 calc R . .
H11E H 0.3639 0.3266 0.6045 0.069 Uiso 1 1 calc R . .
C120 C 0.3992(3) 0.39197(19) 0.6856(2) 0.0672(12) Uani 1 1 d . . .
H12A H 0.4262 0.3611 0.7224 0.101 Uiso 1 1 calc R . .
H12B H 0.3398 0.4013 0.6938 0.101 Uiso 1 1 calc R . .
H12C H 0.4344 0.4300 0.6915 0.101 Uiso 1 1 calc R . .
C121 C 0.1889(2) 0.19422(16) 0.3664(2) 0.0529(10) Uani 1 1 d . . .
H12D H 0.1851 0.1853 0.3129 0.079 Uiso 1 1 calc R . .
H12E H 0.1350 0.2149 0.3742 0.079 Uiso 1 1 calc R . .
H12F H 0.1963 0.1554 0.3950 0.079 Uiso 1 1 calc R . .
C122 C 0.1795(2) 0.22935(16) 0.5437(2) 0.0503(9) Uani 1 1 d . . .
H12G H 0.1685 0.2316 0.5952 0.075 Uiso 1 1 calc R . .
H12H H 0.2428 0.2314 0.5445 0.075 Uiso 1 1 calc R . .
H12I H 0.1563 0.1902 0.5206 0.075 Uiso 1 1 calc R . .
C201 C 0.4139(12) 0.6243(7) 0.0425(8) 0.050(4) Uani 0.37(2) 1 d PU A 1
H20A H 0.4478 0.6539 0.0183 0.075 Uiso 0.37(2) 1 calc PR A 1
H20B H 0.3515 0.6349 0.0300 0.075 Uiso 0.37(2) 1 calc PR A 1
H20C H 0.4228 0.5823 0.0247 0.075 Uiso 0.37(2) 1 calc PR A 1
C202 C 0.4449(12) 0.6272(10) 0.1291(10) 0.033(4) Uani 0.37(2) 1 d P A 1
H20D H 0.4398 0.6697 0.1486 0.040 Uiso 0.37(2) 1 calc PR A 1
H20E H 0.5061 0.6127 0.1440 0.040 Uiso 0.37(2) 1 calc PR A 1
C21A C 0.4518(10) 0.6106(6) 0.0508(8) 0.102(4) Uani 0.63(2) 1 d PU A 2
H21F H 0.5158 0.6068 0.0622 0.152 Uiso 0.63(2) 1 calc PRD A 2
H21G H 0.4352 0.6430 0.0129 0.152 Uiso 0.63(2) 1 calc PR A 2
H21H H 0.4261 0.5710 0.0314 0.152 Uiso 0.63(2) 1 calc PR A 2
C22A C 0.4218(10) 0.6258(6) 0.1143(8) 0.049(3) Uani 0.63(2) 1 d PU A 2
H22J H 0.3802 0.6606 0.1009 0.059 Uiso 0.63(2) 1 calc PR A 2
H22K H 0.4725 0.6427 0.1498 0.059 Uiso 0.63(2) 1 calc PR A 2
O203 O 0.39218(14) 0.52357(9) 0.15021(12) 0.0346(5) Uani 1 1 d . A .
C203 C 0.3787(2) 0.58162(14) 0.15683(17) 0.0317(7) Uani 1 1 d . . .
N204 N 0.31646(16) 0.59526(10) 0.19434(13) 0.0268(5) Uani 1 1 d . A .
C205 C 0.2921(2) 0.65649(13) 0.21068(16) 0.0273(7) Uani 1 1 d . . .
C206 C 0.3521(2) 0.69548(14) 0.25428(17) 0.0344(7) Uani 1 1 d . A .
H20F H 0.4105 0.6816 0.2715 0.041 Uiso 1 1 calc R . .
C207 C 0.3279(2) 0.75396(15) 0.27284(18) 0.0432(9) Uani 1 1 d . . .
H20G H 0.3700 0.7809 0.3011 0.052 Uiso 1 1 calc R A .
C208 C 0.2427(3) 0.77335(15) 0.25045(19) 0.0446(9) Uani 1 1 d . A .
H20H H 0.2264 0.8136 0.2642 0.054 Uiso 1 1 calc R . .
C209 C 0.1798(2) 0.73531(14) 0.20808(17) 0.0365(8) Uani 1 1 d . . .
C210 C 0.2056(2) 0.67616(13) 0.18557(15) 0.0275(7) Uani 1 1 d . A .
C211 C 0.13948(19) 0.63596(14) 0.13821(16) 0.0280(7) Uani 1 1 d . . .
C212 C 0.0981(2) 0.65450(15) 0.06585(17) 0.0366(8) Uani 1 1 d . A .
C213 C 0.0253(2) 0.62255(17) 0.02969(19) 0.0464(9) Uani 1 1 d . . .
H21A H -0.0038 0.6361 -0.0184 0.056 Uiso 1 1 calc R A .
C214 C -0.0061(2) 0.57143(18) 0.0620(2) 0.0500(9) Uani 1 1 d . A .
H21B H -0.0587 0.5518 0.0381 0.060 Uiso 1 1 calc R . .
C215 C 0.0393(2) 0.54876(16) 0.12957(18) 0.0402(8) Uani 1 1 d . . .
H21C H 0.0204 0.5117 0.1501 0.048 Uiso 1 1 calc R A .
C216 C 0.11223(19) 0.58009(14) 0.16717(16) 0.0303(7) Uani 1 1 d . A .
N217 N 0.16547(15) 0.55290(10) 0.23190(13) 0.0255(5) Uani 1 1 d . . .
O218 O 0.20874(13) 0.53904(9) 0.35455(10) 0.0298(5) Uani 1 1 d . . .
C218 C 0.15343(19) 0.56315(13) 0.29965(16) 0.0270(7) Uani 1 1 d . A .
C219 C 0.0810(2) 0.60181(16) 0.31986(19) 0.0433(9) Uani 1 1 d . . .
H21D H 0.0469 0.5764 0.3498 0.052 Uiso 1 1 calc R A .
H21E H 0.0411 0.6145 0.2733 0.052 Uiso 1 1 calc R . .
C220 C 0.1147(3) 0.65959(16) 0.3646(2) 0.0545(11) Uani 1 1 d . A .
H22A H 0.0649 0.6851 0.3725 0.082 Uiso 1 1 calc R . .
H22B H 0.1519 0.6836 0.3368 0.082 Uiso 1 1 calc R . .
H22C H 0.1490 0.6472 0.4133 0.082 Uiso 1 1 calc R . .
C221 C 0.1368(2) 0.70628(16) 0.02582(18) 0.0463(9) Uani 1 1 d . . .
H22D H 0.1059 0.7086 -0.0264 0.069 Uiso 1 1 calc R A .
H22E H 0.1991 0.6980 0.0268 0.069 Uiso 1 1 calc R . .
H22F H 0.1303 0.7457 0.0511 0.069 Uiso 1 1 calc R . .
C222 C 0.0860(2) 0.75697(17) 0.1910(2) 0.0514(10) Uani 1 1 d . A .
H22G H 0.0821 0.7988 0.2111 0.077 Uiso 1 1 calc R . .
H22H H 0.0494 0.7286 0.2142 0.077 Uiso 1 1 calc R . .
H22I H 0.0655 0.7575 0.1365 0.077 Uiso 1 1 calc R . .
C301 C 0.3846(2) 0.53733(13) 0.44221(17) 0.0313(7) Uani 1 1 d . . .
H30A H 0.4372 0.5135 0.4655 0.038 Uiso 1 1 calc R A .
H30B H 0.3898 0.5484 0.3902 0.038 Uiso 1 1 calc R . .
C302 C 0.37367(19) 0.59341(13) 0.48666(17) 0.0297(7) Uani 1 1 d . A .
C303 C 0.3417(2) 0.64815(15) 0.45165(19) 0.0416(8) Uani 1 1 d . . .
H30C H 0.3298 0.6500 0.3984 0.050 Uiso 1 1 calc R A .
C304 C 0.3267(3) 0.69991(16) 0.4923(2) 0.0531(10) Uani 1 1 d . A .
H30D H 0.3055 0.7368 0.4666 0.064 Uiso 1 1 calc R . .
C305 C 0.3419(2) 0.69878(17) 0.5694(2) 0.0503(10) Uani 1 1 d . . .
H30E H 0.3297 0.7341 0.5971 0.060 Uiso 1 1 calc R A .
C306 C 0.3749(2) 0.64581(16) 0.60584(19) 0.0431(9) Uani 1 1 d . A .
H30F H 0.3867 0.6446 0.6592 0.052 Uiso 1 1 calc R . .
C307 C 0.3912(2) 0.59400(15) 0.56548(17) 0.0353(7) Uani 1 1 d . . .
H30G H 0.4148 0.5579 0.5918 0.042 Uiso 1 1 calc R A .
C401 C 0.1594(2) 0.52444(14) 0.50653(16) 0.0317(7) Uani 1 1 d . . .
H40A H 0.1656 0.5701 0.5039 0.038 Uiso 1 1 calc R A .
H40G H 0.1007 0.5140 0.4776 0.038 Uiso 1 1 calc R . .
C402 C 0.1587(2) 0.50863(15) 0.58644(17) 0.0315(7) Uani 1 1 d . A .
C403 C 0.1758(2) 0.55298(17) 0.64273(19) 0.0479(9) Uani 1 1 d . . .
H40B H 0.1882 0.5945 0.6304 0.057 Uiso 1 1 calc R A .
C404 C 0.1751(3) 0.5373(2) 0.7169(2) 0.0656(12) Uani 1 1 d . A .
H40C H 0.1862 0.5685 0.7546 0.079 Uiso 1 1 calc R . .
C405 C 0.1588(3) 0.4777(2) 0.7370(2) 0.0626(12) Uani 1 1 d . . .
H40D H 0.1588 0.4675 0.7880 0.075 Uiso 1 1 calc R A .
C406 C 0.1424(2) 0.43333(19) 0.6825(2) 0.0536(10) Uani 1 1 d . A .
H40E H 0.1309 0.3919 0.6957 0.064 Uiso 1 1 calc R . .
C407 C 0.1424(2) 0.44835(16) 0.60807(18) 0.0436(8) Uani 1 1 d . . .
H40F H 0.1310 0.4168 0.5709 0.052 Uiso 1 1 calc R A .
C501 C 0.2308(2) 0.44843(15) 0.09446(17) 0.0404(8) Uani 1 1 d . . .
H50A H 0.2518 0.4050 0.0980 0.048 Uiso 1 1 calc R A .
H50G H 0.1660 0.4471 0.0874 0.048 Uiso 1 1 calc R . .
C502 C 0.2545(2) 0.47606(16) 0.02624(18) 0.0425(8) Uani 1 1 d . A .
C503 C 0.3229(3) 0.4534(3) -0.0057(2) 0.0756(14) Uani 1 1 d . . .
H50B H 0.3550 0.4182 0.0156 0.091 Uiso 1 1 calc R A .
C504 C 0.3450(4) 0.4816(3) -0.0685(3) 0.0954(18) Uani 1 1 d U A .
H50C H 0.3921 0.4650 -0.0892 0.114 Uiso 1 1 calc R . .
C505 C 0.3026(4) 0.5310(3) -0.1007(3) 0.0868(16) Uani 1 1 d U . .
H50D H 0.3196 0.5497 -0.1432 0.104 Uiso 1 1 calc R A .
C506 C 0.2333(3) 0.5546(2) -0.0712(2) 0.0732(14) Uani 1 1 d . A .
H50E H 0.2016 0.5894 -0.0940 0.088 Uiso 1 1 calc R . .
C507 C 0.2098(3) 0.52716(18) -0.00788(19) 0.0491(9) Uani 1 1 d . . .
H50F H 0.1623 0.5439 0.0122 0.059 Uiso 1 1 calc R A .
C601 C 0.3979(2) 0.45238(13) 0.28611(17) 0.0321(7) Uani 1 1 d . . .
H60A H 0.4476 0.4817 0.2979 0.039 Uiso 1 1 calc R A .
H60B H 0.3813 0.4378 0.3334 0.039 Uiso 1 1 calc R . .
C602 C 0.4185(2) 0.39988(13) 0.23927(17) 0.0320(7) Uani 1 1 d . A .
C603 C 0.3756(2) 0.34289(15) 0.23849(19) 0.0422(8) Uani 1 1 d . . .
H60C H 0.3362 0.3363 0.2722 0.051 Uiso 1 1 calc R A .
C604 C 0.3889(3) 0.29569(16) 0.1900(2) 0.0537(10) Uani 1 1 d . A .
H60D H 0.3591 0.2573 0.1910 0.064 Uiso 1 1 calc R . .
C605 C 0.4455(3) 0.30443(18) 0.1403(2) 0.0595(11) Uani 1 1 d . . .
H60E H 0.4534 0.2727 0.1057 0.071 Uiso 1 1 calc R A .
C606 C 0.4900(3) 0.35941(17) 0.1414(2) 0.0512(10) Uani 1 1 d . A .
H60F H 0.5300 0.3654 0.1081 0.061 Uiso 1 1 calc R . .
C607 C 0.4774(2) 0.40619(15) 0.19011(18) 0.0395(8) Uani 1 1 d . . .
H60G H 0.5096 0.4437 0.1903 0.047 Uiso 1 1 calc R A .

loop_
_atom_site_aniso_label
_atom_site_aniso_U_11
_atom_site_aniso_U_22
_atom_site_aniso_U_33
_atom_site_aniso_U_23
_atom_site_aniso_U_13
_atom_site_aniso_U_12
Zr1 0.02538(15) 0.02224(14) 0.02184(14) 0.00023(9) 0.00163(10) 0.00168(10)
Zr2 0.02917(16) 0.02241(14) 0.02311(14) -0.00012(9) 0.00653(11) -0.00256(10)
C101 0.077(3) 0.073(3) 0.047(2) 0.009(2) -0.013(2) -0.043(2)
C102 0.048(2) 0.0356(18) 0.0304(18) -0.0047(13) 0.0108(15) -0.0151(15)
O103 0.0397(13) 0.0268(11) 0.0315(12) 0.0019(9) 0.0132(9) -0.0060(9)
C103 0.0293(17) 0.0243(15) 0.0308(18) 0.0001(12) 0.0074(13) -0.0018(13)
N104 0.0247(14) 0.0232(12) 0.0245(14) 0.0015(10) 0.0036(10) -0.0022(10)
C105 0.0244(17) 0.0267(15) 0.0248(16) -0.0030(12) 0.0051(12) -0.0062(12)
C106 0.0266(18) 0.0304(17) 0.0364(18) -0.0025(13) 0.0038(13) -0.0001(13)
C107 0.0249(18) 0.045(2) 0.042(2) -0.0058(15) 0.0121(14) -0.0044(14)
C108 0.035(2) 0.0415(19) 0.0356(19) 0.0014(14) 0.0115(15) -0.0115(15)
C109 0.0314(19) 0.0319(17) 0.0354(18) 0.0026(13) 0.0083(14) -0.0071(14)
C110 0.0246(17) 0.0300(16) 0.0295(17) -0.0002(12) 0.0040(13) -0.0013(12)
C111 0.0317(18) 0.0225(15) 0.0361(18) 0.0045(12) 0.0088(13) -0.0004(13)
C112 0.040(2) 0.0277(17) 0.051(2) -0.0011(14) 0.0110(16) 0.0002(14)
C113 0.051(2) 0.0298(18) 0.071(3) -0.0087(17) 0.0186(19) 0.0040(17)
C114 0.040(2) 0.035(2) 0.084(3) -0.0041(18) 0.0210(19) 0.0109(16)
C115 0.0264(19) 0.0318(18) 0.063(2) 0.0030(15) 0.0104(16) 0.0001(14)
C116 0.0289(18) 0.0206(15) 0.0399(18) 0.0038(13) 0.0066(14) 0.0034(12)
N117 0.0282(14) 0.0226(13) 0.0321(15) 0.0012(10) 0.0023(11) 0.0013(10)
O118 0.0375(13) 0.0316(12) 0.0268(11) -0.0001(9) -0.0018(9) 0.0024(9)
C118 0.0265(18) 0.0280(17) 0.0367(19) 0.0056(13) 0.0044(13) 0.0006(13)
C119 0.074(3) 0.049(2) 0.043(2) 0.0126(17) -0.0039(19) 0.015(2)
C120 0.082(3) 0.066(3) 0.046(3) 0.017(2) -0.007(2) 0.008(2)
C121 0.056(3) 0.0320(19) 0.071(3) -0.0132(17) 0.011(2) -0.0107(17)
C122 0.050(2) 0.047(2) 0.054(2) 0.0226(17) 0.0101(18) -0.0030(18)
C201 0.061(6) 0.046(6) 0.041(6) 0.008(4) 0.004(5) -0.025(5)
C202 0.038(7) 0.047(7) 0.027(6) 0.003(4) -0.014(5) -0.031(6)
C21A 0.108(8) 0.096(7) 0.077(7) -0.007(5) 0.069(6) -0.042(6)
C22A 0.056(6) 0.040(4) 0.062(7) -0.003(4) 0.037(5) -0.005(4)
O203 0.0359(13) 0.0297(12) 0.0427(13) 0.0029(9) 0.0190(10) 0.0030(9)
C203 0.0342(19) 0.0299(17) 0.0314(18) 0.0012(13) 0.0068(14) -0.0019(14)
N204 0.0280(14) 0.0214(12) 0.0318(14) 0.0027(10) 0.0074(11) -0.0019(10)
C205 0.0331(18) 0.0238(15) 0.0258(16) 0.0035(12) 0.0079(13) 0.0000(12)
C206 0.0357(19) 0.0318(17) 0.0345(18) 0.0004(13) 0.0036(14) -0.0031(14)
C207 0.057(2) 0.0322(19) 0.040(2) -0.0057(15) 0.0071(17) -0.0103(17)
C208 0.066(3) 0.0259(18) 0.043(2) -0.0052(14) 0.0145(18) 0.0039(17)
C209 0.045(2) 0.0334(18) 0.0328(18) 0.0073(14) 0.0110(15) 0.0094(15)
C210 0.0331(18) 0.0271(16) 0.0223(16) 0.0062(12) 0.0048(13) 0.0031(13)
C211 0.0250(17) 0.0344(17) 0.0241(16) 0.0032(12) 0.0034(12) 0.0052(13)
C212 0.035(2) 0.0450(19) 0.0286(18) 0.0068(14) 0.0031(14) 0.0093(15)
C213 0.038(2) 0.067(2) 0.0295(19) 0.0080(17) -0.0082(15) 0.0048(18)
C214 0.031(2) 0.069(3) 0.044(2) -0.0018(18) -0.0094(16) -0.0045(18)
C215 0.032(2) 0.046(2) 0.041(2) 0.0022(15) 0.0005(15) -0.0089(15)
C216 0.0277(18) 0.0364(17) 0.0267(17) 0.0046(13) 0.0043(13) 0.0020(13)
N217 0.0227(13) 0.0265(13) 0.0268(14) 0.0048(10) 0.0029(10) -0.0016(10)
O218 0.0365(13) 0.0265(11) 0.0240(11) 0.0027(8) -0.0010(9) 0.0041(9)
C218 0.0262(17) 0.0258(15) 0.0299(17) 0.0039(12) 0.0070(13) -0.0014(12)
C219 0.039(2) 0.056(2) 0.037(2) 0.0123(16) 0.0136(15) 0.0152(17)
C220 0.081(3) 0.043(2) 0.046(2) 0.0066(17) 0.030(2) 0.027(2)
C221 0.051(2) 0.054(2) 0.033(2) 0.0174(16) 0.0052(16) 0.0091(18)
C222 0.057(3) 0.051(2) 0.048(2) 0.0088(17) 0.0132(18) 0.0261(19)
C301 0.0293(18) 0.0310(16) 0.0341(18) -0.0051(13) 0.0068(13) -0.0029(13)
C302 0.0248(17) 0.0303(16) 0.0347(18) -0.0061(13) 0.0076(13) -0.0076(13)
C303 0.056(2) 0.0342(18) 0.0339(19) -0.0027(14) 0.0073(16) -0.0013(16)
C304 0.072(3) 0.0299(19) 0.058(3) -0.0022(17) 0.012(2) 0.0055(18)
C305 0.055(2) 0.042(2) 0.055(3) -0.0215(18) 0.0145(19) -0.0030(18)
C306 0.047(2) 0.049(2) 0.034(2) -0.0146(16) 0.0091(16) -0.0121(17)
C307 0.0342(19) 0.0351(18) 0.0349(19) -0.0051(14) 0.0019(14) -0.0080(14)
C401 0.0331(19) 0.0347(17) 0.0284(17) -0.0009(13) 0.0084(13) 0.0051(14)
C402 0.0218(17) 0.048(2) 0.0242(17) 0.0004(13) 0.0025(13) 0.0012(14)
C403 0.060(3) 0.047(2) 0.035(2) -0.0035(16) 0.0041(17) 0.0040(18)
C404 0.092(3) 0.069(3) 0.033(2) -0.0101(19) 0.003(2) -0.001(2)
C405 0.066(3) 0.094(3) 0.029(2) 0.002(2) 0.0097(19) -0.012(2)
C406 0.049(2) 0.067(3) 0.043(2) 0.0129(19) 0.0041(17) -0.022(2)
C407 0.046(2) 0.051(2) 0.0331(19) -0.0005(15) 0.0041(15) -0.0142(17)
C501 0.048(2) 0.0394(19) 0.0325(19) -0.0080(14) 0.0055(15) -0.0083(16)
C502 0.051(2) 0.052(2) 0.0231(18) -0.0101(15) 0.0041(15) -0.0120(18)
C503 0.074(3) 0.117(4) 0.039(2) -0.018(2) 0.017(2) 0.009(3)
C504 0.084(4) 0.109(5) 0.047(3) -0.013(3) 0.027(3) -0.001(4)
C505 0.075(4) 0.104(5) 0.041(3) 0.013(3) 0.012(2) -0.034(3)
C506 0.077(3) 0.093(3) 0.041(2) 0.015(2) -0.011(2) -0.024(3)
C507 0.052(2) 0.063(2) 0.030(2) 0.0010(17) -0.0005(16) -0.0142(19)
C601 0.0335(18) 0.0279(16) 0.0352(18) 0.0001(13) 0.0068(14) 0.0040(13)
C602 0.0330(19) 0.0295(17) 0.0313(18) -0.0001(13) 0.0003(14) 0.0096(13)
C603 0.046(2) 0.0336(19) 0.049(2) -0.0021(15) 0.0130(17) 0.0055(15)
C604 0.057(3) 0.033(2) 0.069(3) -0.0126(18) 0.008(2) 0.0012(17)
C605 0.076(3) 0.049(2) 0.054(3) -0.0158(19) 0.013(2) 0.019(2)
C606 0.064(3) 0.047(2) 0.049(2) 0.0052(17) 0.0253(19) 0.0204(19)
C607 0.040(2) 0.0361(18) 0.044(2) 0.0034(15) 0.0108(16) 0.0090(15)

loop_
_atom_type_symbol
_atom_type_description
_atom_type_scat_dispersion_real
_atom_type_scat_dispersion_imag
_atom_type_scat_source
C C 0.0181 0.0091 'International Tables Vol C Tables 4.2.6.8 and 6.1.1.4'
H H 0.0000 0.0000 'International Tables Vol C Tables 4.2.6.8 and 6.1.1.4'
N N 0.0311 0.0180 'International Tables Vol C Tables 4.2.6.8 and 6.1.1.4'
O O 0.0492 0.0322 'International Tables Vol C Tables 4.2.6.8 and 6.1.1.4'
Zr Zr -0.1862 2.2449 'International Tables Vol C Tables 4.2.6.8 and 6.1.1.4'

loop_
_geom_angle_atom_site_label_1
_geom_angle_atom_site_label_2
_geom_angle_atom_site_label_3
_geom_angle
O218 Zr1 N117 144.66(8)
O218 Zr1 O118 153.67(8)
N117 Zr1 O118 58.46(8)
O218 Zr1 C401 87.39(9)
N117 Zr1 C401 122.37(10)
O118 Zr1 C401 82.09(9)
O218 Zr1 C301 83.25(10)
N117 Zr1 C301 96.92(10)
O118 Zr1 C301 80.36(10)
C401 Zr1 C301 117.39(11)
O218 Zr1 N104 81.32(8)
N117 Zr1 N104 74.07(8)
O118 Zr1 N104 124.54(8)
C401 Zr1 N104 103.03(10)
C301 Zr1 N104 135.76(9)
O218 Zr1 C118 169.84(9)
N117 Zr1 C118 29.67(9)
O118 Zr1 C118 28.82(8)
C401 Zr1 C118 102.20(10)
C301 Zr1 C118 89.25(10)
N104 Zr1 C118 99.55(9)
O103 Zr2 O203 151.89(8)
O103 Zr2 N204 148.97(8)
O203 Zr2 N204 58.22(8)
O103 Zr2 C501 86.71(10)
O203 Zr2 C501 83.06(10)
N204 Zr2 C501 112.65(10)
O103 Zr2 C601 82.91(10)
O203 Zr2 C601 79.37(10)
N204 Zr2 C601 106.03(10)
C501 Zr2 C601 119.00(12)
O103 Zr2 N217 78.37(8)
O203 Zr2 N217 129.60(8)
N204 Zr2 N217 73.38(8)
C501 Zr2 N217 105.04(11)
C601 Zr2 N217 130.69(9)
O103 Zr2 C203 175.60(9)
O203 Zr2 C203 28.68(8)
N204 Zr2 C203 29.57(9)
C501 Zr2 C203 97.48(10)
C601 Zr2 C203 93.82(10)
N217 Zr2 C203 101.74(9)
C102 C101 H10A 109.5
C102 C101 H10B 109.5
H10A C101 H10B 109.5
C102 C101 H10C 109.5
H10A C101 H10C 109.5
H10B C101 H10C 109.5
C101 C102 C103 111.5(3)
C101 C102 H10D 109.3
C103 C102 H10D 109.3
C101 C102 H10E 109.3
C103 C102 H10E 109.3
H10D C102 H10E 108.0
C103 O103 Zr2 167.81(19)
O103 C103 N104 120.8(3)
O103 C103 C102 115.1(3)
N104 C103 C102 124.1(3)
C103 N104 C105 119.1(2)
C103 N104 Zr1 131.63(19)
C105 N104 Zr1 109.19(16)
C106 C105 C110 121.1(3)
C106 C105 N104 118.7(3)
C110 C105 N104 120.1(3)
C107 C106 C105 119.3(3)
C107 C106 H10F 120.4
C105 C106 H10F 120.4
C108 C107 C106 120.2(3)
C108 C107 H10G 119.9
C106 C107 H10G 119.9
C107 C108 C109 121.6(3)
C107 C108 H10H 119.2
C109 C108 H10H 119.2
C108 C109 C110 119.0(3)
C108 C109 C122 119.2(3)
C110 C109 C122 121.8(3)
C109 C110 C105 118.6(3)
C109 C110 C111 120.8(3)
C105 C110 C111 120.6(3)
C116 C111 C112 119.3(3)
C116 C111 C110 119.3(3)
C112 C111 C110 121.4(3)
C113 C112 C111 118.6(3)
C113 C112 C121 118.3(3)
C111 C112 C121 123.1(3)
C114 C113 C112 121.4(3)
C114 C113 H11A 119.3
C112 C113 H11A 119.3
C113 C114 C115 120.7(3)
C113 C114 H11B 119.6
C115 C114 H11B 119.6
C114 C115 C116 119.1(3)
C114 C115 H11C 120.5
C116 C115 H11C 120.5
C115 C116 C111 120.9(3)
C115 C116 N117 120.6(3)
C111 C116 N117 118.3(3)
C118 N117 C116 124.8(2)
C118 N117 Zr1 93.05(17)
C116 N117 Zr1 141.73(19)
C118 O118 Zr1 93.67(17)
O118 C118 N117 114.7(3)
O118 C118 C119 120.5(3)
N117 C118 C119 124.8(3)
O118 C118 Zr1 57.50(14)
N117 C118 Zr1 57.28(15)
C119 C118 Zr1 175.8(2)
C118 C119 C120 114.6(3)
C118 C119 H11D 108.6
C120 C119 H11D 108.6
C118 C119 H11E 108.6
C120 C119 H11E 108.6
H11D C119 H11E 107.6
C119 C120 H12A 109.5
C119 C120 H12B 109.5
H12A C120 H12B 109.5
C119 C120 H12C 109.5
H12A C120 H12C 109.5
H12B C120 H12C 109.5
C112 C121 H12D 109.5
C112 C121 H12E 109.5
H12D C121 H12E 109.5
C112 C121 H12F 109.5
H12D C121 H12F 109.5
H12E C121 H12F 109.5
C109 C122 H12G 109.5
C109 C122 H12H 109.5
H12G C122 H12H 109.5
C109 C122 H12I 109.5
H12G C122 H12I 109.5
H12H C122 H12I 109.5
C201 C202 C203 101.5(11)
C201 C202 H20D 111.5
C203 C202 H20D 111.5
C201 C202 H20E 111.5
C203 C202 H20E 111.5
H20D C202 H20E 109.3
C22A C21A H21F 109.5
C22A C21A H21G 109.5
H21F C21A H21G 109.5
C22A C21A H21H 109.5
H21F C21A H21H 109.5
H21G C21A H21H 109.5
C21A C22A C203 123.4(10)
C21A C22A H22J 106.5
C203 C22A H22J 106.5
C21A C22A H22K 106.5
C203 C22A H22K 106.5
H22J C22A H22K 106.5
C203 O203 Zr2 94.08(18)
O203 C203 N204 114.6(3)
O203 C203 C22A 119.4(5)
N204 C203 C22A 125.3(5)
O203 C203 C202 117.1(9)
N204 C203 C202 127.8(9)
O203 C203 Zr2 57.24(15)
N204 C203 Zr2 57.48(15)
C22A C203 Zr2 168.3(6)
C202 C203 Zr2 173.5(8)
C203 N204 C205 124.5(2)
C203 N204 Zr2 92.94(18)
C205 N204 Zr2 142.57(19)
C206 C205 C210 120.3(3)
C206 C205 N204 120.4(3)
C210 C205 N204 119.3(3)
C207 C206 C205 120.6(3)
C207 C206 H20F 119.7
C205 C206 H20F 119.7
C206 C207 C208 119.8(3)
C206 C207 H20G 120.1
C208 C207 H20G 120.1
C207 C208 C209 121.5(3)
C207 C208 H20H 119.3
C209 C208 H20H 119.3
C208 C209 C210 118.8(3)
C208 C209 C222 118.9(3)
C210 C209 C222 122.2(3)
C205 C210 C209 118.9(3)
C205 C210 C211 121.9(3)
C209 C210 C211 119.2(3)
C212 C211 C216 118.2(3)
C212 C211 C210 121.3(3)
C216 C211 C210 120.3(2)
C213 C212 C211 119.5(3)
C213 C212 C221 120.1(3)
C211 C212 C221 120.2(3)
C214 C213 C212 121.3(3)
C214 C213 H21A 119.4
C212 C213 H21A 119.4
C213 C214 C215 119.7(3)
C213 C214 H21B 120.1
C215 C214 H21B 120.1
C214 C215 C216 120.0(3)
C214 C215 H21C 120.0
C216 C215 H21C 120.0
C215 C216 C211 120.5(3)
C215 C216 N217 120.0(3)
C211 C216 N217 119.2(3)
C218 N217 C216 123.1(2)
C218 N217 Zr2 122.24(19)
C216 N217 Zr2 114.53(18)
C218 O218 Zr1 160.35(19)
N217 C218 O218 117.9(3)
N217 C218 C219 124.9(3)
O218 C218 C219 117.1(3)
C218 C219 C220 112.7(3)
C218 C219 H21D 109.1
C220 C219 H21D 109.1
C218 C219 H21E 109.1
C220 C219 H21E 109.1
H21D C219 H21E 107.8
C219 C220 H22A 109.5
C219 C220 H22B 109.5
H22A C220 H22B 109.5
C219 C220 H22C 109.5
H22A C220 H22C 109.5
H22B C220 H22C 109.5
C212 C221 H22D 109.5
C212 C221 H22E 109.5
H22D C221 H22E 109.5
C212 C221 H22F 109.5
H22D C221 H22F 109.5
H22E C221 H22F 109.5
C209 C222 H22G 109.5
C209 C222 H22H 109.5
H22G C222 H22H 109.5
C209 C222 H22I 109.5
H22G C222 H22I 109.5
H22H C222 H22I 109.5
C302 C301 Zr1 103.59(19)
C302 C301 H30A 111.0
Zr1 C301 H30A 111.0
C302 C301 H30B 111.0
Zr1 C301 H30B 111.0
H30A C301 H30B 109.0
C303 C302 C307 116.3(3)
C303 C302 C301 120.9(3)
C307 C302 C301 122.8(3)
C304 C303 C302 121.7(3)
C304 C303 H30C 119.2
C302 C303 H30C 119.2
C305 C304 C303 120.9(3)
C305 C304 H30D 119.5
C303 C304 H30D 119.5
C306 C305 C304 118.9(3)
C306 C305 H30E 120.5
C304 C305 H30E 120.5
C305 C306 C307 120.5(3)
C305 C306 H30F 119.8
C307 C306 H30F 119.8
C306 C307 C302 121.7(3)
C306 C307 H30G 119.2
C302 C307 H30G 119.2
C402 C401 Zr1 121.3(2)
C402 C401 H40A 107.0
Zr1 C401 H40A 107.0
C402 C401 H40G 107.0
Zr1 C401 H40G 107.0
H40A C401 H40G 106.7
C403 C402 C407 117.1(3)
C403 C402 C401 121.5(3)
C407 C402 C401 121.4(3)
C402 C403 C404 120.6(3)
C402 C403 H40B 119.7
C404 C403 H40B 119.7
C405 C404 C403 121.3(4)
C405 C404 H40C 119.3
C403 C404 H40C 119.3
C406 C405 C404 119.0(4)
C406 C405 H40D 120.5
C404 C405 H40D 120.5
C405 C406 C407 120.4(4)
C405 C406 H40E 119.8
C407 C406 H40E 119.8
C406 C407 C402 121.6(3)
C406 C407 H40F 119.2
C402 C407 H40F 119.2
C502 C501 Zr2 118.0(2)
C502 C501 H50A 107.8
Zr2 C501 H50A 107.8
C502 C501 H50G 107.8
Zr2 C501 H50G 107.8
H50A C501 H50G 107.1
C507 C502 C503 116.9(4)
C507 C502 C501 120.8(3)
C503 C502 C501 122.3(4)
C504 C503 C502 120.8(5)
C504 C503 H50B 119.6
C502 C503 H50B 119.6
C505 C504 C503 122.3(5)
C505 C504 H50C 118.9
C503 C504 H50C 118.9
C504 C505 C506 118.9(5)
C504 C505 H50D 120.6
C506 C505 H50D 120.6
C505 C506 C507 120.0(5)
C505 C506 H50E 120.0
C507 C506 H50E 120.0
C502 C507 C506 121.2(4)
C502 C507 H50F 119.4
C506 C507 H50F 119.4
C602 C601 Zr2 100.24(19)
C602 C601 H60A 111.7
Zr2 C601 H60A 111.7
C602 C601 H60B 111.7
Zr2 C601 H60B 111.7
H60A C601 H60B 109.5
C607 C602 C603 116.5(3)
C607 C602 C601 121.7(3)
C603 C602 C601 121.7(3)
C604 C603 C602 121.8(3)
C604 C603 H60C 119.1
C602 C603 H60C 119.1
C605 C604 C603 120.0(4)
C605 C604 H60D 120.0
C603 C604 H60D 120.0
C606 C605 C604 119.2(3)
C606 C605 H60E 120.4
C604 C605 H60E 120.4
C605 C606 C607 120.8(3)
C605 C606 H60F 119.6
C607 C606 H60F 119.6
C606 C607 C602 121.6(3)
C606 C607 H60G 119.2
C602 C607 H60G 119.2

loop_
_geom_bond_atom_site_label_1
_geom_bond_atom_site_label_2
_geom_bond_distance
Zr1 O218 2.0727(18)
Zr1 N117 2.228(2)
Zr1 O118 2.2352(19)
Zr1 C401 2.275(3)
Zr1 C301 2.279(3)
Zr1 N104 2.337(2)
Zr1 C118 2.645(3)
Zr2 O103 2.0669(19)
Zr2 O203 2.239(2)
Zr2 N204 2.243(2)
Zr2 C501 2.282(3)
Zr2 C601 2.285(3)
Zr2 N217 2.301(2)
Zr2 C203 2.656(3)
C101 C102 1.506(5)
C101 H10A 0.9800
C101 H10B 0.9800
C101 H10C 0.9800
C102 C103 1.513(4)
C102 H10D 0.9900
C102 H10E 0.9900
O103 C103 1.284(3)
C103 N104 1.304(4)
N104 C105 1.442(3)
C105 C106 1.392(4)
C105 C110 1.405(4)
C106 C107 1.379(4)
C106 H10F 0.9500
C107 C108 1.376(5)
C107 H10G 0.9500
C108 C109 1.388(4)
C108 H10H 0.9500
C109 C110 1.403(4)
C109 C122 1.515(4)
C110 C111 1.491(4)
C111 C116 1.403(4)
C111 C112 1.407(4)
C112 C113 1.386(5)
C112 C121 1.522(5)
C113 C114 1.374(5)
C113 H11A 0.9500
C114 C115 1.381(5)
C114 H11B 0.9500
C115 C116 1.384(4)
C115 H11C 0.9500
C116 N117 1.419(4)
N117 C118 1.311(4)
O118 C118 1.278(3)
C118 C119 1.492(4)
C119 C120 1.493(5)
C119 H11D 0.9900
C119 H11E 0.9900
C120 H12A 0.9800
C120 H12B 0.9800
C120 H12C 0.9800
C121 H12D 0.9800
C121 H12E 0.9800
C121 H12F 0.9800
C122 H12G 0.9800
C122 H12H 0.9800
C122 H12I 0.9800
C201 C202 1.56(2)
C201 H20A 0.9800
C201 H20B 0.9800
C201 H20C 0.9800
C202 C203 1.57(2)
C202 H20D 0.9900
C202 H20E 0.9900
C21A C22A 1.359(16)
C21A H21F 0.9800
C21A H21G 0.9800
C21A H21H 0.9800
C22A C203 1.461(13)
C22A H22J 0.9900
C22A H22K 0.9900
O203 C203 1.278(3)
C203 N204 1.313(4)
N204 C205 1.419(4)
C205 C206 1.388(4)
C205 C210 1.401(4)
C206 C207 1.375(4)
C206 H20F 0.9500
C207 C208 1.375(5)
C207 H20G 0.9500
C208 C209 1.392(5)
C208 H20H 0.9500
C209 C210 1.419(4)
C209 C222 1.506(5)
C210 C211 1.489(4)
C211 C212 1.408(4)
C211 C216 1.409(4)
C212 C213 1.382(5)
C212 C221 1.514(4)
C213 C214 1.378(5)
C213 H21A 0.9500
C214 C215 1.384(5)
C214 H21B 0.9500
C215 C216 1.385(4)
C215 H21C 0.9500
C216 N217 1.430(4)
N217 C218 1.294(4)
O218 C218 1.297(3)
C218 C219 1.497(4)
C219 C220 1.525(5)
C219 H21D 0.9900
C219 H21E 0.9900
C220 H22A 0.9800
C220 H22B 0.9800
C220 H22C 0.9800
C221 H22D 0.9800
C221 H22E 0.9800
C221 H22F 0.9800
C222 H22G 0.9800
C222 H22H 0.9800
C222 H22I 0.9800
C301 C302 1.480(4)
C301 H30A 0.9900
C301 H30B 0.9900
C302 C303 1.388(4)
C302 C307 1.404(4)
C303 C304 1.380(5)
C303 H30C 0.9500
C304 C305 1.375(5)
C304 H30D 0.9500
C305 C306 1.370(5)
C305 H30E 0.9500
C306 C307 1.384(4)
C306 H30F 0.9500
C307 H30G 0.9500
C401 C402 1.490(4)
C401 H40A 0.9900
C401 H40G 0.9900
C402 C403 1.388(4)
C402 C407 1.394(4)
C403 C404 1.388(5)
C403 H40B 0.9500
C404 C405 1.371(6)
C404 H40C 0.9500
C405 C406 1.365(5)
C405 H40D 0.9500
C406 C407 1.388(5)
C406 H40E 0.9500
C407 H40F 0.9500
C501 C502 1.478(5)
C501 H50A 0.9900
C501 H50G 0.9900
C502 C507 1.385(5)
C502 C503 1.388(5)
C503 C504 1.386(7)
C503 H50B 0.9500
C504 C505 1.329(8)
C504 H50C 0.9500
C505 C506 1.383(7)
C505 H50D 0.9500
C506 C507 1.396(5)
C506 H50E 0.9500
C507 H50F 0.9500
C601 C602 1.484(4)
C601 H60A 0.9900
C601 H60B 0.9900
C602 C607 1.395(4)
C602 C603 1.396(4)
C603 C604 1.384(5)
C603 H60C 0.9500
C604 C605 1.382(5)
C604 H60D 0.9500
C605 C606 1.370(5)
C605 H60E 0.9500
C606 C607 1.378(5)
C606 H60F 0.9500
C607 H60G 0.9500
